data_4510397
loop_
_publ_author_name
'Karasawa, Satoru'
'Hagihara, Ryusuke'
'Abe, Yuichiro'
'Harada, Naomi'
'Todo, Jun-ichi'
'Koga, Noboru'

_publ_section_title
;
 Crystal Structures, Thermal Properties, and Emission Behaviors
 ofN,N-R-Phenyl-7-amino-2,4-trifluoromethylquinoline Derivatives:
 Supercooled Liquid-to-Crystal Transformation Induced by Mechanical
 Stimuli
;
_journal_issue 5
_journal_name_full 'Crystal Growth &amp; Design'
_journal_page_first 2468
_journal_paper_doi 10.1021/cg5001842
_journal_volume 14
_journal_year 2014
_chemical_formula_moiety 'C19 H14 F6 N2'
_chemical_formula_sum 'C19 H14 F6 N2'
_chemical_formula_weight 384.32
_space_group_IT_number 33
_symmetry_cell_setting orthorhombic
_symmetry_Int_Tables_number 33
_symmetry_space_group_name_Hall 'P 2c -2n'
_symmetry_space_group_name_H-M 'P n a 21'
_atom_sites_solution_hydrogens geom
_atom_sites_solution_primary direct
_atom_sites_solution_secondary difmap
_cell_angle_alpha 90.0000
_cell_angle_beta 90.0000
_cell_angle_gamma 90.0000
_cell_formula_units_Z 8
_cell_length_a 21.797(5)
_cell_length_b 4.7866(11)
_cell_length_c 31.640(7)
_cell_measurement_temperature 90
_cell_volume 3301.1(13)
_computing_cell_refinement Unknown
_computing_data_collection Unknown
_computing_data_reduction Unknown
_computing_molecular_graphics 'CrystalStructure 4.0'
_computing_publication_material 'CrystalStructure 4.0 (Rigaku, 2010)'
_computing_structure_refinement 'SHELXL97 (Sheldrick, 2008)'
_computing_structure_solution SIR97
_diffrn_ambient_temperature 90
_diffrn_measured_fraction_theta_full 0.997
_diffrn_measured_fraction_theta_max 0.997
_diffrn_measurement_device_type 'Unknown CCD'
_diffrn_measurement_method \w
_diffrn_radiation_type 'Mo K\a'
_diffrn_radiation_wavelength 0.71069
_diffrn_reflns_av_R_equivalents 0.0592
_diffrn_reflns_limit_h_max 27
_diffrn_reflns_limit_h_min -25
_diffrn_reflns_limit_k_max 5
_diffrn_reflns_limit_k_min -6
_diffrn_reflns_limit_l_max 40
_diffrn_reflns_limit_l_min -35
_diffrn_reflns_number 16599
_diffrn_reflns_theta_full 27.00
_diffrn_reflns_theta_max 27.00
_diffrn_standards_number 0
_exptl_absorpt_coefficient_mu 0.139
_exptl_absorpt_correction_type none
_exptl_crystal_colour yellow
_exptl_crystal_density_diffrn 1.547
_exptl_crystal_density_method 'not measured'
_exptl_crystal_description needle
_exptl_crystal_F_000 1568.00
_exptl_crystal_size_max 0.300
_exptl_crystal_size_mid 0.300
_exptl_crystal_size_min 0.100
_refine_diff_density_max 0.520
_refine_diff_density_min -0.280
_refine_ls_extinction_method none
_refine_ls_goodness_of_fit_ref 1.051
_refine_ls_hydrogen_treatment constr
_refine_ls_number_parameters 487
_refine_ls_number_reflns 6194
_refine_ls_number_restraints 1
_refine_ls_R_factor_gt 0.0488
_refine_ls_shift/su_max 0.000
_refine_ls_structure_factor_coef Fsqd
_refine_ls_weighting_details 'w = 1/[\s^2^(Fo^2^)+(0.0581P)^2^+1.2054P] where P=(Fo^2^+2Fc^2^)/3'
_refine_ls_weighting_scheme calc
_refine_ls_wR_factor_ref 0.1250
_reflns_number_gt 5335
_reflns_number_total 6196
_reflns_threshold_expression F^2^>2.0\s(F^2^)
_cod_data_source_file cg5001842_si_004.cif
_cod_data_source_block PE_syn
_cod_depositor_comments 'Adding full bibliography for 4510391--4510398.cif.'
_cod_original_cell_volume 3301.0(13)
_cod_database_code 4510397

loop_
_symmetry_equiv_pos_site_id
_symmetry_equiv_pos_as_xyz
1 +X,+Y,+Z
2 1/2-X,1/2+Y,1/2+Z
3 1/2+X,1/2-Y,+Z
4 -X,-Y,1/2+Z

loop_
_atom_site_label
_atom_site_type_symbol
_atom_site_fract_x
_atom_site_fract_y
_atom_site_fract_z
_atom_site_U_iso_or_equiv
_atom_site_adp_type
_atom_site_occupancy
_atom_site_symmetry_multiplicity
_atom_site_calc_flag
_atom_site_refinement_flags
F1 F 0.69221(11) 1.2286(4) 0.85222(9) 0.0247(6) Uani 1.0 4 d .
F2 F 0.94328(11) 1.2425(4) 0.56976(8) 0.0192(6) Uani 1.0 4 d .
F3 F 0.97207(10) 1.3145(5) 0.63403(8) 0.0273(5) Uani 1.0 4 d .
F4 F 0.88110(9) 0.8186(5) 0.74950(7) 0.0254(5) Uani 1.0 4 d .
F5 F 0.84977(9) 0.4020(4) 0.73684(6) 0.0244(4) Uani 1.0 4 d .
F6 F 0.59883(9) 0.3797(4) 0.68464(6) 0.0257(5) Uani 1.0 4 d .
F7 F 0.75756(8) 0.9534(4) 0.82271(6) 0.0217(4) Uani 1.0 4 d .
F8 F 0.78591(13) 0.7454(4) 0.73694(8) 0.0242(6) Uani 1.0 4 d .
F10 F 0.72030(10) 1.2996(5) 0.78799(8) 0.0261(5) Uani 1.0 4 d .
F11 F 0.53586(13) 0.7305(4) 0.68516(9) 0.0254(6) Uani 1.0 4 d .
F12 F 1.00829(7) 0.9660(4) 0.59896(6) 0.0212(4) Uani 1.0 4 d .
F55 F 0.63271(10) 0.7916(4) 0.67246(7) 0.0242(5) Uani 1.0 4 d .
N9 N 0.62419(14) 0.7839(6) 0.82938(10) 0.0143(7) Uani 1.0 4 d .
N14 N 0.72346(11) 0.1219(6) 0.55262(8) 0.0171(6) Uani 1.0 4 d .
N20 N 0.87478(12) 0.7959(6) 0.59265(10) 0.0140(6) Uani 1.0 4 d .
N23 N 0.47222(11) 0.1111(5) 0.86915(8) 0.0154(5) Uani 1.0 4 d .
C13 C 0.56819(13) 0.5407(6) 0.77282(9) 0.0125(6) Uani 1.0 4 d .
C15 C 0.57997(12) 0.5952(6) 0.81637(9) 0.0120(6) Uani 1.0 4 d .
C17 C 0.81792(13) 0.5614(6) 0.64901(9) 0.0132(6) Uani 1.0 4 d .
C18 C 0.83073(12) 0.6120(6) 0.60536(9) 0.0128(6) Uani 1.0 4 d .
C19 C 0.89720(13) 0.8987(6) 0.66582(10) 0.0158(6) Uani 1.0 4 d .
C21 C 0.75381(17) 0.2679(6) 0.58366(14) 0.0154(8) Uani 1.0 4 d .
C22 C 0.65540(12) 0.9137(6) 0.79975(10) 0.0138(6) Uani 1.0 4 d .
C24 C 0.90571(13) 0.9305(6) 0.62201(9) 0.0142(6) Uani 1.0 4 d .
C25 C 0.74129(16) 0.2246(6) 0.62728(12) 0.0145(8) Uani 1.0 4 d .
C26 C 0.70607(13) 1.1022(7) 0.81579(10) 0.0171(7) Uani 1.0 4 d .
C27 C 0.95723(14) 1.1150(6) 0.60579(11) 0.0170(6) Uani 1.0 4 d .
C28 C 0.74100(13) 0.1466(6) 0.50917(9) 0.0159(6) Uani 1.0 4 d .
C29 C 0.48893(13) 0.1407(6) 0.91273(9) 0.0157(6) Uani 1.0 4 d .
C30 C 0.67207(13) -0.0647(6) 0.56312(10) 0.0178(7) Uani 1.0 4 d .
C31 C 0.79870(13) 0.4668(6) 0.57355(9) 0.0141(6) Uani 1.0 4 d .
C32 C 0.77145(13) 0.3644(7) 0.65856(10) 0.0164(6) Uani 1.0 4 d .
C33 C 0.85289(15) 0.7153(6) 0.67864(11) 0.0119(7) Uani 1.0 4 d .
C34 C 0.61258(14) 0.0897(8) 0.57376(11) 0.0241(7) Uani 1.0 4 d .
C35 C 0.49101(16) 0.2028(7) 0.79445(12) 0.0158(7) Uani 1.0 4 d .
C36 C 0.59324(13) 0.6489(7) 0.69644(10) 0.0173(6) Uani 1.0 4 d .
C37 C 0.56250(15) 0.0766(7) 0.96865(11) 0.0219(7) Uani 1.0 4 d .
C38 C 0.50405(18) 0.2541(6) 0.83862(12) 0.0114(8) Uani 1.0 4 d .
C39 C 0.4475(2) 0.2523(7) 0.94090(16) 0.0218(10) Uani 1.0 4 d .
C40 C 0.54701(13) 0.4554(6) 0.84808(9) 0.0144(6) Uani 1.0 4 d .
C41 C 0.54665(13) 0.0518(6) 0.92629(10) 0.0186(6) Uani 1.0 4 d .
C42 C 0.64744(12) 0.8777(6) 0.75594(10) 0.0144(6) Uani 1.0 4 d .
C43 C 0.52232(13) 0.3392(7) 0.76348(9) 0.0154(6) Uani 1.0 4 d .
C44 C 0.41927(13) -0.0701(7) 0.85906(10) 0.0193(6) Uani 1.0 4 d .
C45 C 0.7183(3) 0.2720(8) 0.43830(16) 0.0288(11) Uani 1.0 4 d .
C46 C 0.77444(18) 0.1875(8) 0.42422(12) 0.0254(8) Uani 1.0 4 d .
C47 C 0.36173(14) 0.0886(7) 0.84709(11) 0.0230(7) Uani 1.0 4 d .
C48 C 0.60414(16) 0.6895(7) 0.74246(11) 0.0169(7) Uani 1.0 4 d .
C49 C 0.84224(13) 0.6716(7) 0.72531(10) 0.0176(6) Uani 1.0 4 d .
C50 C 0.79880(14) 0.0565(6) 0.49597(10) 0.0173(6) Uani 1.0 4 d .
C51 C 0.52124(18) 0.1925(8) 0.99710(12) 0.0248(8) Uani 1.0 4 d .
C52 C 0.81472(15) 0.0776(7) 0.45373(11) 0.0216(7) Uani 1.0 4 d .
C53 C 0.4631(3) 0.2742(8) 0.98455(17) 0.0294(11) Uani 1.0 4 d .
C54 C 0.7006(3) 0.2551(7) 0.47898(17) 0.0277(11) Uani 1.0 4 d .
H19 H 0.9207 0.9981 0.6852 0.0190 Uiso 1.0 4 calc R
H25 H 0.7113 0.0957 0.6348 0.0174 Uiso 1.0 4 calc R
H30A H 0.6836 -0.1796 0.5871 0.0213 Uiso 1.0 4 calc R
H30B H 0.6646 -0.1882 0.5394 0.0213 Uiso 1.0 4 calc R
H31 H 0.8075 0.5036 0.5453 0.0169 Uiso 1.0 4 calc R
H32 H 0.7613 0.3297 0.6866 0.0197 Uiso 1.0 4 calc R
H34A H 0.6001 0.2003 0.5499 0.0289 Uiso 1.0 4 calc R
H34B H 0.6192 0.2093 0.5977 0.0289 Uiso 1.0 4 calc R
H34C H 0.5810 -0.0434 0.5803 0.0289 Uiso 1.0 4 calc R
H35 H 0.4608 0.0746 0.7871 0.0189 Uiso 1.0 4 calc R
H37 H 0.6007 0.0157 0.9779 0.0263 Uiso 1.0 4 calc R
H39 H 0.4093 0.3132 0.9315 0.0261 Uiso 1.0 4 calc R
H40 H 0.5544 0.5000 0.8762 0.0173 Uiso 1.0 4 calc R
H41 H 0.5744 -0.0237 0.9071 0.0224 Uiso 1.0 4 calc R
H42 H 0.6708 0.9785 0.7367 0.0173 Uiso 1.0 4 calc R
H43 H 0.5134 0.2994 0.7354 0.0184 Uiso 1.0 4 calc R
H44A H 0.4104 -0.1866 0.8834 0.0232 Uiso 1.0 4 calc R
H44B H 0.4304 -0.1925 0.8359 0.0232 Uiso 1.0 4 calc R
H45 H 0.6908 0.3453 0.4188 0.0346 Uiso 1.0 4 calc R
H46 H 0.7853 0.2030 0.3959 0.0305 Uiso 1.0 4 calc R
H47A H 0.3697 0.2009 0.8226 0.0276 Uiso 1.0 4 calc R
H47B H 0.3496 0.2069 0.8701 0.0276 Uiso 1.0 4 calc R
H47C H 0.3294 -0.0414 0.8410 0.0276 Uiso 1.0 4 calc R
H50 H 0.8264 -0.0171 0.5154 0.0208 Uiso 1.0 4 calc R
H51 H 0.5329 0.2157 1.0252 0.0297 Uiso 1.0 4 calc R
H52 H 0.8532 0.0168 0.4450 0.0260 Uiso 1.0 4 calc R
H53 H 0.4349 0.3417 1.0041 0.0353 Uiso 1.0 4 calc R
H54 H 0.6617 0.3151 0.4870 0.0333 Uiso 1.0 4 calc R

loop_
_atom_site_aniso_label
_atom_site_aniso_U_11
_atom_site_aniso_U_22
_atom_site_aniso_U_33
_atom_site_aniso_U_12
_atom_site_aniso_U_13
_atom_site_aniso_U_23
F1 0.0204(14) 0.0225(11) 0.0313(16) -0.0035(7) 0.0014(12) -0.0100(8)
F2 0.0177(14) 0.0235(12) 0.0164(14) -0.0021(7) 0.0038(10) 0.0096(7)
F3 0.0260(12) 0.0285(10) 0.0273(13) -0.0118(9) 0.0083(10) -0.0141(11)
F4 0.0276(12) 0.0325(10) 0.0161(11) -0.0052(9) -0.0016(9) -0.0028(10)
F5 0.0367(11) 0.0215(10) 0.0150(10) -0.0011(8) -0.0022(8) 0.0058(7)
F6 0.0399(12) 0.0217(10) 0.0154(10) -0.0023(8) 0.0041(8) -0.0040(7)
F7 0.0145(9) 0.0247(9) 0.0257(11) 0.0025(7) -0.0026(7) -0.0022(8)
F8 0.0212(13) 0.0374(13) 0.0139(13) 0.0033(7) 0.0076(11) -0.0016(7)
F10 0.0236(11) 0.0279(10) 0.0269(13) -0.0115(9) -0.0049(9) 0.0059(10)
F11 0.0194(13) 0.0393(13) 0.0175(14) -0.0003(8) -0.0054(11) 0.0029(8)
F12 0.0116(9) 0.0244(10) 0.0275(11) 0.0011(7) 0.0033(8) 0.0019(8)
F55 0.0278(12) 0.0362(11) 0.0088(10) -0.0088(9) 0.0061(9) 0.0020(9)
N9 0.0155(17) 0.0158(13) 0.0115(16) -0.0001(10) -0.0010(11) 0.0001(10)
N14 0.0142(13) 0.0227(14) 0.0145(13) -0.0047(10) 0.0026(10) -0.0019(10)
N20 0.0079(15) 0.0173(12) 0.0167(17) 0.0020(10) 0.0018(11) -0.0004(11)
N23 0.0131(12) 0.0221(13) 0.0111(13) -0.0043(10) -0.0009(10) 0.0019(10)
C13 0.0080(13) 0.0162(14) 0.0135(15) 0.0001(10) 0.0001(10) 0.0010(11)
C15 0.0091(13) 0.0134(13) 0.0136(15) 0.0027(10) -0.0007(10) 0.0017(11)
C17 0.0140(14) 0.0131(14) 0.0124(15) 0.0037(10) 0.0018(10) 0.0024(11)
C18 0.0105(14) 0.0149(14) 0.0130(15) 0.0021(10) 0.0011(11) 0.0019(11)
C19 0.0134(14) 0.0170(14) 0.0171(16) 0.0008(11) -0.0004(11) -0.0027(11)
C21 0.0049(18) 0.0148(16) 0.027(3) 0.0033(10) -0.0006(16) -0.0016(11)
C22 0.0091(13) 0.0142(13) 0.0181(16) 0.0005(10) -0.0015(11) -0.0010(12)
C24 0.0125(14) 0.0149(13) 0.0151(15) 0.0027(10) 0.0012(11) 0.0017(11)
C25 0.0056(16) 0.0210(15) 0.017(2) -0.0017(11) 0.0042(13) 0.0017(12)
C26 0.0158(15) 0.0175(15) 0.0181(17) 0.0004(11) -0.0004(12) -0.0019(12)
C27 0.0152(15) 0.0167(15) 0.0192(17) 0.0026(11) 0.0031(12) -0.0009(12)
C28 0.0173(15) 0.0171(15) 0.0132(15) -0.0034(11) -0.0011(11) -0.0034(12)
C29 0.0146(15) 0.0199(16) 0.0126(15) -0.0027(11) -0.0016(11) 0.0039(12)
C30 0.0159(16) 0.0178(14) 0.0196(16) -0.0045(11) 0.0007(12) -0.0025(12)
C31 0.0121(14) 0.0180(14) 0.0121(14) 0.0004(10) 0.0019(11) 0.0034(11)
C32 0.0166(15) 0.0195(16) 0.0131(15) 0.0012(12) 0.0031(12) 0.0014(12)
C33 0.0070(16) 0.0198(14) 0.0088(17) 0.0042(11) 0.0011(12) -0.0028(12)
C34 0.0153(16) 0.0320(17) 0.0249(17) -0.0023(13) 0.0002(13) 0.0004(14)
C35 0.0144(18) 0.0187(15) 0.014(2) -0.0026(12) -0.0031(14) -0.0020(13)
C36 0.0179(16) 0.0188(16) 0.0151(16) -0.0013(12) 0.0016(12) -0.0010(13)
C37 0.0221(17) 0.0246(16) 0.0189(17) 0.0018(13) -0.0076(12) 0.0033(13)
C38 0.015(2) 0.0161(16) 0.0033(18) 0.0036(10) -0.0001(15) 0.0017(9)
C39 0.018(3) 0.036(3) 0.011(2) 0.0075(12) -0.0064(17) 0.0050(12)
C40 0.0145(14) 0.0176(14) 0.0111(14) 0.0025(11) -0.0008(11) -0.0005(11)
C41 0.0150(15) 0.0217(16) 0.0192(16) 0.0015(11) 0.0015(12) 0.0008(13)
C42 0.0125(13) 0.0141(13) 0.0166(15) 0.0006(10) 0.0006(12) 0.0034(11)
C43 0.0133(14) 0.0220(15) 0.0108(15) -0.0000(11) -0.0021(11) -0.0033(12)
C44 0.0170(15) 0.0215(15) 0.0195(16) -0.0065(12) 0.0022(12) 0.0016(12)
C45 0.030(3) 0.042(3) 0.014(3) 0.0061(15) -0.0089(19) -0.0032(14)
C46 0.034(2) 0.0307(17) 0.0113(18) 0.0021(16) 0.0041(14) -0.0070(15)
C47 0.0138(15) 0.0294(17) 0.0259(17) -0.0028(12) -0.0019(12) -0.0022(13)
C48 0.0159(18) 0.0197(14) 0.0150(19) 0.0061(13) 0.0017(13) -0.0026(14)
C49 0.0174(16) 0.0228(15) 0.0126(16) -0.0008(12) 0.0013(12) -0.0023(13)
C50 0.0151(14) 0.0194(15) 0.0174(16) -0.0001(12) 0.0024(11) 0.0032(12)
C51 0.030(2) 0.0316(17) 0.0132(19) -0.0004(16) -0.0015(14) -0.0030(15)
C52 0.0200(16) 0.0264(16) 0.0185(17) 0.0012(13) 0.0048(12) 0.0004(13)
C53 0.027(3) 0.044(3) 0.017(3) 0.0144(15) 0.0095(18) -0.0003(15)
C54 0.018(3) 0.039(3) 0.026(3) 0.0068(13) -0.012(2) -0.0047(14)

loop_
_atom_type_symbol
_atom_type_description
_atom_type_scat_dispersion_real
_atom_type_scat_dispersion_imag
_atom_type_scat_source
C C 0.0033 0.0016
;
International Tables for Crystallography
(1992, Vol. C, Tables 4.2.6.8 and 6.1.1.4)
;
H H 0.0000 0.0000
;
International Tables for Crystallography
(1992, Vol. C, Table 6.1.1.4)
;
N N 0.0061 0.0033
;
International Tables for Crystallography
(1992, Vol. C, Tables 4.2.6.8 and 6.1.1.4)
;
F F 0.0171 0.0103
;
International Tables for Crystallography
(1992, Vol. C, Tables 4.2.6.8 and 6.1.1.4)
;

loop_
_geom_angle_atom_site_label_1
_geom_angle_atom_site_label_2
_geom_angle_atom_site_label_3
_geom_angle
_geom_angle_publ_flag
C15 N9 C22 117.2(3) yes
C21 N14 C28 121.0(3) yes
C21 N14 C30 120.9(3) yes
C28 N14 C30 118.1(3) yes
C18 N20 C24 117.9(3) yes
C29 N23 C38 120.0(3) yes
C29 N23 C44 117.7(3) yes
C38 N23 C44 122.4(3) yes
C15 C13 C43 116.9(3) yes
C15 C13 C48 117.4(3) yes
C43 C13 C48 125.8(3) yes
N9 C15 C13 122.2(3) yes
N9 C15 C40 117.1(3) yes
C13 C15 C40 120.8(3) yes
C18 C17 C32 117.3(3) yes
C18 C17 C33 116.5(3) yes
C32 C17 C33 126.2(3) yes
N20 C18 C17 122.1(3) yes
N20 C18 C31 117.2(3) yes
C17 C18 C31 120.7(3) yes
C24 C19 C33 117.1(3) yes
N14 C21 C25 121.8(3) yes
N14 C21 C31 121.2(4) yes
C25 C21 C31 117.0(4) yes
N9 C22 C26 114.8(3) yes
N9 C22 C42 125.5(3) yes
C26 C22 C42 119.5(3) yes
N20 C24 C19 125.1(3) yes
N20 C24 C27 115.2(3) yes
C19 C24 C27 119.6(3) yes
C21 C25 C32 122.7(3) yes
F1 C26 F7 106.7(3) yes
F1 C26 F10 107.6(3) yes
F1 C26 C22 113.2(3) yes
F7 C26 F10 106.8(3) yes
F7 C26 C22 110.3(3) yes
F10 C26 C22 111.9(3) yes
F2 C27 F3 107.4(3) yes
F2 C27 F12 107.2(3) yes
F2 C27 C24 112.8(3) yes
F3 C27 F12 106.6(3) yes
F3 C27 C24 111.5(3) yes
F12 C27 C24 111.1(3) yes
N14 C28 C50 120.2(3) yes
N14 C28 C54 121.2(3) yes
C50 C28 C54 118.6(4) yes
N23 C29 C39 119.6(3) yes
N23 C29 C41 119.6(3) yes
C39 C29 C41 120.7(4) yes
N14 C30 C34 113.7(3) yes
C18 C31 C21 121.2(3) yes
C17 C32 C25 121.1(3) yes
C17 C33 C19 121.2(3) yes
C17 C33 C49 119.6(3) yes
C19 C33 C49 119.2(3) yes
C38 C35 C43 121.0(3) yes
F6 C36 F11 106.6(3) yes
F6 C36 F55 105.9(3) yes
F6 C36 C48 112.4(3) yes
F11 C36 F55 107.3(3) yes
F11 C36 C48 111.5(3) yes
F55 C36 C48 112.7(3) yes
C41 C37 C51 119.9(3) yes
N23 C38 C35 119.7(3) yes
N23 C38 C40 122.7(4) yes
C35 C38 C40 117.5(3) yes
C29 C39 C53 119.9(4) yes
C15 C40 C38 121.8(3) yes
C29 C41 C37 119.6(3) yes
C22 C42 C48 118.1(3) yes
C13 C43 C35 121.9(3) yes
N23 C44 C47 114.0(3) yes
C46 C45 C54 123.5(5) yes
C45 C46 C52 117.5(4) yes
C13 C48 C36 120.3(3) yes
C13 C48 C42 119.7(3) yes
C36 C48 C42 120.0(3) yes
F4 C49 F5 105.7(3) yes
F4 C49 F8 106.6(3) yes
F4 C49 C33 112.9(3) yes
F5 C49 F8 106.9(3) yes
F5 C49 C33 112.2(3) yes
F8 C49 C33 112.1(3) yes
C28 C50 C52 119.5(3) yes
C37 C51 C53 121.3(4) yes
C46 C52 C50 121.3(4) yes
C39 C53 C51 118.4(5) yes
C28 C54 C45 119.6(5) yes
C24 C19 H19 121.470 no
C33 C19 H19 121.464 no
C21 C25 H25 118.634 no
C32 C25 H25 118.642 no
N14 C30 H30A 108.824 no
N14 C30 H30B 108.847 no
C34 C30 H30A 108.803 no
C34 C30 H30B 108.826 no
H30A C30 H30B 107.689 no
C18 C31 H31 119.412 no
C21 C31 H31 119.397 no
C17 C32 H32 119.450 no
C25 C32 H32 119.454 no
C30 C34 H34A 109.466 no
C30 C34 H34B 109.485 no
C30 C34 H34C 109.477 no
H34A C34 H34B 109.461 no
H34A C34 H34C 109.456 no
H34B C34 H34C 109.481 no
C38 C35 H35 119.496 no
C43 C35 H35 119.490 no
C41 C37 H37 120.049 no
C51 C37 H37 120.034 no
C29 C39 H39 120.035 no
C53 C39 H39 120.060 no
C15 C40 H40 119.117 no
C38 C40 H40 119.118 no
C29 C41 H41 120.178 no
C37 C41 H41 120.177 no
C22 C42 H42 120.956 no
C48 C42 H42 120.938 no
C13 C43 H43 119.036 no
C35 C43 H43 119.019 no
N23 C44 H44A 108.757 no
N23 C44 H44B 108.763 no
C47 C44 H44A 108.758 no
C47 C44 H44B 108.766 no
H44A C44 H44B 107.653 no
C46 C45 H45 118.225 no
C54 C45 H45 118.239 no
C45 C46 H46 121.273 no
C52 C46 H46 121.269 no
C44 C47 H47A 109.480 no
C44 C47 H47B 109.484 no
C44 C47 H47C 109.471 no
H47A C47 H47B 109.468 no
H47A C47 H47C 109.463 no
H47B C47 H47C 109.463 no
C28 C50 H50 120.253 no
C52 C50 H50 120.227 no
C37 C51 H51 119.335 no
C53 C51 H51 119.332 no
C46 C52 H52 119.364 no
C50 C52 H52 119.345 no
C39 C53 H53 120.796 no
C51 C53 H53 120.820 no
C28 C54 H54 120.206 no
C45 C54 H54 120.215 no

loop_
_geom_bond_atom_site_label_1
_geom_bond_atom_site_label_2
_geom_bond_distance
_geom_bond_publ_flag
F1 C26 1.337(4) yes
F2 C27 1.328(4) yes
F3 C27 1.347(4) yes
F4 C49 1.341(4) yes
F5 C49 1.351(4) yes
F6 C36 1.347(4) yes
F7 C26 1.347(4) yes
F8 C49 1.330(4) yes
F10 C26 1.328(4) yes
F11 C36 1.358(4) yes
F12 C27 1.339(4) yes
F55 C36 1.335(4) yes
N9 C15 1.384(4) yes
N9 C22 1.314(5) yes
N14 C21 1.375(5) yes
N14 C28 1.432(4) yes
N14 C30 1.471(4) yes
N20 C18 1.363(4) yes
N20 C24 1.316(4) yes
N23 C29 1.433(4) yes
N23 C38 1.372(5) yes
N23 C44 1.479(4) yes
C13 C15 1.426(4) yes
C13 C43 1.420(4) yes
C13 C48 1.430(5) yes
C15 C40 1.404(4) yes
C17 C18 1.430(4) yes
C17 C32 1.416(4) yes
C17 C33 1.415(5) yes
C18 C31 1.408(4) yes
C19 C24 1.407(5) yes
C19 C33 1.367(5) yes
C21 C25 1.422(6) yes
C21 C31 1.402(5) yes
C22 C26 1.514(4) yes
C22 C42 1.408(5) yes
C24 C27 1.518(5) yes
C25 C32 1.363(5) yes
C28 C50 1.395(5) yes
C28 C54 1.400(6) yes
C29 C39 1.377(6) yes
C29 C41 1.396(4) yes
C30 C34 1.530(5) yes
C33 C49 1.509(5) yes
C35 C38 1.447(6) yes
C35 C43 1.361(5) yes
C36 C48 1.488(5) yes
C37 C41 1.389(5) yes
C37 C51 1.388(5) yes
C38 C40 1.377(5) yes
C39 C53 1.426(8) yes
C42 C48 1.373(5) yes
C44 C47 1.515(5) yes
C45 C46 1.363(7) yes
C45 C54 1.347(8) yes
C46 C52 1.385(5) yes
C50 C52 1.384(5) yes
C51 C53 1.385(7) yes
C19 H19 0.930 no
C25 H25 0.930 no
C30 H30A 0.970 no
C30 H30B 0.970 no
C31 H31 0.930 no
C32 H32 0.930 no
C34 H34A 0.960 no
C34 H34B 0.960 no
C34 H34C 0.960 no
C35 H35 0.930 no
C37 H37 0.930 no
C39 H39 0.930 no
C40 H40 0.930 no
C41 H41 0.930 no
C42 H42 0.930 no
C43 H43 0.930 no
C44 H44A 0.970 no
C44 H44B 0.970 no
C45 H45 0.930 no
C46 H46 0.930 no
C47 H47A 0.960 no
C47 H47B 0.960 no
C47 H47C 0.960 no
C50 H50 0.930 no
C51 H51 0.930 no
C52 H52 0.930 no
C53 H53 0.930 no
C54 H54 0.930 no

loop_
_geom_contact_atom_site_label_1
_geom_contact_atom_site_label_2
_geom_contact_distance
_geom_contact_publ_flag
_geom_contact_site_symmetry_2
F1 N9 2.693(4) no .
F2 N20 2.706(4) no .
F2 C19 3.599(4) no .
F3 N20 3.518(4) no .
F3 C19 2.763(4) no .
F4 C19 2.698(4) no .
F5 C17 2.964(4) no .
F5 C19 3.431(4) no .
F5 C32 3.013(4) no .
F6 C13 2.971(4) no .
F6 C42 3.449(4) no .
F6 C43 3.007(4) no .
F7 N9 3.025(4) no .
F7 C42 3.218(4) no .
F8 C17 3.000(4) no .
F8 C19 3.389(4) no .
F8 C32 3.094(4) no .
F10 N9 3.492(4) no .
F10 C42 2.762(4) no .
F11 C13 3.002(4) no .
F11 C42 3.380(4) no .
F11 C43 3.120(4) no .
F12 N20 3.028(4) no .
F12 C19 3.231(4) no .
F55 C42 2.692(4) no .
N9 C48 2.821(5) no .
N20 C33 2.789(5) no .
C13 C22 2.743(4) no .
C13 C38 2.859(5) no .
C15 C35 2.788(5) no .
C15 C42 2.765(4) no .
C17 C21 2.864(5) no .
C17 C24 2.741(4) no .
C18 C19 2.765(4) no .
C18 C25 2.778(5) no .
C21 C34 3.210(5) no .
C21 C50 3.112(6) no .
C21 C54 3.510(7) no .
C22 C40 3.568(4) no .
C24 C31 3.566(4) no .
C25 C30 2.884(5) no .
C25 C34 3.340(5) no .
C28 C31 2.843(4) no .
C28 C34 3.476(5) no .
C28 C46 2.792(5) no .
C29 C40 2.838(4) no .
C29 C47 3.473(5) no .
C29 C51 2.772(5) no .
C30 C50 3.533(5) no .
C30 C54 3.133(6) no .
C31 C32 2.798(5) no .
C31 C50 3.144(5) no .
C32 C49 3.001(5) no .
C35 C44 2.886(5) no .
C35 C47 3.319(5) no .
C36 C43 3.014(5) no .
C37 C39 2.787(6) no .
C38 C39 3.463(7) no .
C38 C41 3.081(5) no .
C38 C47 3.213(5) no .
C39 C44 3.076(6) no .
C39 C47 3.594(6) no .
C40 C41 3.139(5) no .
C40 C43 2.786(4) no .
C41 C44 3.546(5) no .
C41 C53 2.802(6) no .
C45 C50 2.733(6) no .
C52 C54 2.748(6) no .
F1 N9 3.128(4) no 1_565
F1 C15 3.217(4) no 1_565
F1 C40 3.348(4) no 1_565
F1 C46 3.525(5) no 2_655
F1 C46 3.247(5) no 2_665
F2 N20 3.126(4) no 1_565
F2 C18 3.227(4) no 1_565
F2 C31 3.332(4) no 1_565
F2 C37 3.579(5) no 2_664
F2 C51 3.579(5) no 2_654
F2 C51 3.244(5) no 2_664
F3 F6 3.326(3) no 3_565
F3 F11 3.370(4) no 3_565
F3 F11 3.048(4) no 3_575
F3 F12 3.403(3) no 1_565
F3 N20 3.394(4) no 1_565
F3 C17 3.593(4) no 1_565
F3 C18 3.513(4) no 1_565
F3 C19 3.390(4) no 1_565
F3 C24 3.306(4) no 1_565
F3 C33 3.524(4) no 1_565
F4 F5 2.902(3) no 1_565
F4 C43 3.515(4) no 3_565
F5 F4 2.902(3) no 1_545
F5 F8 3.437(3) no 1_545
F5 F10 3.290(3) no 1_545
F5 C19 3.453(4) no 1_545
F5 C47 3.498(4) no 3_555
F5 C49 3.519(4) no 1_545
F6 F3 3.326(3) no 3_465
F6 F11 3.397(3) no 1_545
F6 F12 3.434(3) no 3_465
F6 F55 2.935(3) no 1_545
F6 C36 3.520(4) no 1_545
F6 C42 3.462(4) no 1_545
F7 F8 2.956(4) no .
F7 F10 3.415(3) no 1_545
F7 C46 3.525(5) no 2_655
F7 C47 3.533(4) no 3_555
F7 C47 3.249(4) no 3_565
F8 F5 3.437(3) no 1_565
F8 F7 2.956(4) no .
F8 F10 3.034(4) no 1_545
F8 F10 3.419(4) no .
F8 C22 3.562(4) no .
F8 C26 3.488(4) no .
F8 C42 3.142(4) no .
F10 F5 3.290(3) no 1_565
F10 F7 3.415(3) no 1_565
F10 F8 3.419(4) no .
F10 F8 3.034(4) no 1_565
F10 N9 3.388(4) no 1_565
F10 C13 3.543(4) no 1_565
F10 C15 3.488(4) no 1_565
F10 C22 3.283(4) no 1_565
F10 C42 3.348(4) no 1_565
F10 C48 3.460(5) no 1_565
F11 F3 3.370(4) no 3_465
F11 F3 3.048(4) no 3_475
F11 F6 3.397(3) no 1_565
F11 F12 2.947(4) no 3_465
F11 C19 3.145(4) no 3_465
F11 C24 3.554(4) no 3_465
F11 C27 3.461(5) no 3_465
F12 F3 3.403(3) no 1_545
F12 F6 3.434(3) no 3_565
F12 F11 2.947(4) no 3_565
F12 C34 3.589(4) no 3_555
F12 C34 3.213(4) no 3_565
F12 C51 3.538(5) no 2_654
F55 F6 2.935(3) no 1_565
F55 C25 3.455(4) no 1_565
F55 C34 3.461(5) no 1_565
N9 F1 3.128(4) no 1_545
N9 F10 3.388(4) no 1_545
N9 C38 3.465(5) no 1_565
N14 C31 3.600(4) no 1_545
N20 F2 3.126(4) no 1_545
N20 F3 3.394(4) no 1_545
N20 C21 3.484(5) no 1_565
N23 C40 3.599(4) no 1_545
C13 F10 3.543(4) no 1_545
C15 F1 3.217(4) no 1_545
C15 F10 3.488(4) no 1_545
C15 C35 3.563(5) no 1_565
C17 F3 3.593(4) no 1_545
C18 F2 3.227(4) no 1_545
C18 F3 3.513(4) no 1_545
C18 C25 3.589(5) no 1_565
C19 F3 3.390(4) no 1_545
C19 F5 3.453(4) no 1_565
C19 F11 3.145(4) no 3_565
C19 C32 3.540(4) no 1_565
C21 N20 3.484(5) no 1_545
C22 F8 3.562(4) no .
C22 F10 3.283(4) no 1_545
C24 F3 3.306(4) no 1_545
C24 F11 3.554(4) no 3_565
C25 F55 3.455(4) no 1_545
C25 C18 3.589(5) no 1_545
C26 F8 3.488(4) no .
C27 F11 3.461(5) no 3_565
C30 C31 3.571(4) no 1_545
C31 F2 3.332(4) no 1_545
C31 N14 3.600(4) no 1_565
C31 C30 3.571(4) no 1_565
C32 C19 3.540(4) no 1_545
C33 F3 3.524(4) no 1_545
C34 F12 3.589(4) no 3_455
C34 F12 3.213(4) no 3_465
C34 F55 3.461(5) no 1_545
C35 C15 3.563(5) no 1_545
C36 F6 3.520(4) no 1_565
C37 F2 3.579(5) no 2_635
C38 N9 3.465(5) no 1_545
C40 F1 3.348(4) no 1_545
C40 N23 3.599(4) no 1_565
C42 F6 3.462(4) no 1_565
C42 F8 3.142(4) no .
C42 F10 3.348(4) no 1_545
C42 C43 3.518(4) no 1_565
C43 F4 3.515(4) no 3_465
C43 C42 3.518(4) no 1_545
C46 F1 3.247(5) no 2_634
C46 F1 3.525(5) no 2_644
C46 F7 3.525(5) no 2_644
C47 F5 3.498(4) no 3_455
C47 F7 3.533(4) no 3_455
C47 F7 3.249(4) no 3_465
C48 F10 3.460(5) no 1_545
C49 F5 3.519(4) no 1_565
C51 F2 3.244(5) no 2_635
C51 F2 3.579(5) no 2_645
C51 F12 3.538(5) no 2_645
F3 H19 2.4839 no .
F4 H19 2.3708 no .
F5 H32 2.5215 no .
F6 H43 2.4883 no .
F7 H42 3.3162 no .
F8 H19 3.5740 no .
F8 H32 2.6036 no .
F10 H42 2.4820 no .
F11 H42 3.5668 no .
F11 H43 2.6502 no .
F12 H19 3.3341 no .
F55 H42 2.3704 no .
N9 H40 2.5216 no .
N9 H42 3.2414 no .
N14 H25 2.6160 no .
N14 H31 2.5970 no .
N14 H34A 2.7158 no .
N14 H34B 2.7146 no .
N14 H34C 3.3211 no .
N14 H50 2.6204 no .
N14 H54 2.6427 no .
N20 H19 3.2428 no .
N20 H31 2.5204 no .
N23 H35 2.6135 no .
N23 H39 2.5890 no .
N23 H40 2.5932 no .
N23 H41 2.6098 no .
N23 H47A 2.7115 no .
N23 H47B 2.7113 no .
N23 H47C 3.3196 no .
C13 H35 3.2658 no .
C13 H40 3.2914 no .
C13 H42 3.2721 no .
C15 H43 3.2675 no .
C17 H19 3.2712 no .
C17 H25 3.2515 no .
C17 H31 3.3002 no .
C18 H32 3.2747 no .
C21 H30A 2.6339 no .
C21 H30B 3.2420 no .
C21 H32 3.2755 no .
C21 H34A 3.5306 no .
C21 H34B 2.9800 no .
C21 H50 3.0050 no .
C25 H30A 2.6342 no .
C25 H31 3.2540 no .
C25 H34B 2.8215 no .
C26 H42 2.6845 no .
C27 H19 2.6947 no .
C28 H30A 3.1745 no .
C28 H30B 2.5007 no .
C28 H31 2.5156 no .
C28 H34A 3.3406 no .
C28 H45 3.2072 no .
C28 H52 3.2388 no .
C29 H37 3.2483 no .
C29 H40 2.5154 no .
C29 H44A 2.4995 no .
C29 H44B 3.1754 no .
C29 H47B 3.3371 no .
C29 H53 3.2666 no .
C30 H25 2.5418 no .
C30 H54 3.0268 no .
C31 H25 3.2464 no .
C31 H50 3.0192 no .
C33 H32 2.7296 no .
C34 H25 2.8909 no .
C34 H54 3.1383 no .
C35 H40 3.2601 no .
C35 H44B 2.6533 no .
C35 H47A 2.7900 no .
C36 H42 2.6404 no .
C36 H43 2.7100 no .
C37 H40 3.5622 no .
C37 H53 3.2565 no .
C38 H41 2.9675 no .
C38 H43 3.2800 no .
C38 H44A 3.2594 no .
C38 H44B 2.6742 no .
C38 H47A 2.9832 no .
C38 H47B 3.5176 no .
C39 H40 3.3205 no .
C39 H41 3.2465 no .
C39 H44A 2.8942 no .
C39 H47B 3.0997 no .
C39 H51 3.2566 no .
C40 H35 3.2525 no .
C40 H41 3.0163 no .
C41 H39 3.2483 no .
C41 H40 2.6722 no .
C41 H44A 3.4591 no .
C41 H51 3.2391 no .
C44 H35 2.5456 no .
C44 H39 2.9431 no .
C45 H52 3.1909 no .
C46 H50 3.2505 no .
C46 H54 3.2182 no .
C47 H35 2.8751 no .
C47 H39 3.0593 no .
C48 H43 2.7291 no .
C49 H19 2.6413 no .
C49 H32 2.6990 no .
C50 H30B 3.4372 no .
C50 H31 2.6557 no .
C50 H46 3.2565 no .
C50 H54 3.2476 no .
C51 H39 3.2551 no .
C51 H41 3.2442 no .
C52 H31 3.5469 no .
C52 H45 3.1876 no .
C53 H37 3.2518 no .
C54 H30B 2.9610 no .
C54 H31 3.3542 no .
C54 H34A 3.1468 no .
C54 H46 3.2222 no .
C54 H50 3.2484 no .
H25 H30A 2.0919 no .
H25 H30B 3.4634 no .
H25 H32 2.2664 no .
H25 H34B 2.3875 no .
H25 H34C 3.3869 no .
H30A H34A 2.8288 no .
H30A H34B 2.3556 no .
H30A H34C 2.3392 no .
H30B H34A 2.3547 no .
H30B H34B 2.8288 no .
H30B H34C 2.3400 no .
H30B H54 2.9252 no .
H31 H50 2.6978 no .
H34A H54 2.4641 no .
H35 H43 2.2701 no .
H35 H44A 3.4711 no .
H35 H44B 2.1098 no .
H35 H47A 2.3591 no .
H35 H47C 3.3787 no .
H37 H41 2.3224 no .
H37 H51 2.3096 no .
H39 H44A 2.8351 no .
H39 H47A 3.5930 no .
H39 H47B 2.3914 no .
H39 H53 2.3685 no .
H40 H41 2.7250 no .
H44A H47A 2.8164 no .
H44A H47B 2.3405 no .
H44A H47C 2.3240 no .
H44B H47A 2.3404 no .
H44B H47B 2.8165 no .
H44B H47C 2.3242 no .
H45 H46 2.2860 no .
H45 H54 2.2547 no .
H46 H52 2.3241 no .
H50 H52 2.3083 no .
H51 H53 2.3174 no .
F1 H40 3.3599 no 1_565
F1 H41 3.3272 no 1_565
F1 H46 2.9122 no 2_655
F1 H46 2.7028 no 2_665
F1 H47B 3.4914 no 3_565
F1 H47C 3.3625 no 3_565
F1 H52 3.3911 no 2_665
F2 H31 3.3050 no 1_565
F2 H34A 3.4864 no 3_565
F2 H34C 3.3474 no 3_565
F2 H37 3.3272 no 2_664
F2 H50 3.3148 no 1_565
F2 H51 2.9355 no 2_654
F2 H51 2.7191 no 2_664
F3 H34B 3.4095 no 3_565
F3 H34C 3.1195 no 3_565
F3 H43 3.3752 no 3_565
F4 H35 2.8237 no 3_555
F4 H35 3.5873 no 3_565
F4 H43 3.4439 no 3_565
F4 H44B 2.9981 no 3_555
F4 H47A 3.4044 no 3_555
F4 H47A 3.2702 no 3_565
F4 H47C 3.3780 no 3_555
F5 H19 2.9656 no 1_545
F5 H35 2.8976 no 3_555
F5 H47A 2.7905 no 3_555
F5 H47C 3.3914 no 3_555
F6 H25 3.2164 no .
F6 H32 3.5510 no .
F6 H34B 2.9040 no .
F6 H42 2.9768 no 1_545
F7 H45 3.2813 no 2_655
F7 H46 2.7694 no 2_655
F7 H47A 2.9514 no 3_565
F7 H47B 2.9869 no 3_565
F7 H47C 2.5836 no 3_555
F7 H47C 3.2720 no 3_565
F8 H32 3.2625 no 1_565
F8 H42 2.7450 no .
F8 H47C 3.5622 no 3_555
F10 H32 3.3326 no 1_565
F10 H47A 3.4350 no 3_565
F10 H47C 3.1312 no 3_565
F11 H19 2.7386 no 3_465
F11 H43 3.1903 no 1_565
F12 H34A 2.9940 no 3_565
F12 H34B 2.8748 no 3_565
F12 H34C 2.6370 no 3_555
F12 H34C 3.2408 no 3_565
F12 H51 2.7736 no 2_654
F12 H53 3.3009 no 2_654
F55 H25 2.5443 no 1_565
F55 H30A 2.9236 no 1_565
F55 H32 3.5988 no .
F55 H34B 3.1115 no 1_565
F55 H34C 3.2234 no 1_565
N9 H41 2.8409 no 1_565
N9 H46 2.9109 no 2_655
N14 H30B 3.5674 no 1_565
N14 H31 3.4879 no 1_545
N20 H50 2.8083 no 1_565
N20 H51 2.9592 no 2_654
N23 H40 3.4369 no 1_545
C13 H35 3.4951 no 1_565
C15 H35 3.5877 no 1_565
C15 H41 3.4026 no 1_565
C15 H44B 3.4693 no 1_565
C17 H25 3.4852 no 1_565
C18 H30A 3.4070 no 1_565
C18 H50 3.3561 no 1_565
C21 H30A 3.0571 no 1_565
C21 H30B 3.5388 no 1_565
C22 H46 3.4558 no 2_655
C24 H51 3.4982 no 2_654
C25 H30A 3.3657 no 1_565
C26 H46 3.1796 no 2_655
C26 H47C 3.5042 no 3_565
C27 H34C 3.4842 no 3_565
C27 H51 3.1947 no 2_654
C28 H31 3.5887 no 1_545
C29 H40 3.5742 no 1_545
C30 H53 3.2681 no 4_654
C31 H30A 3.0556 no 1_565
C31 H30B 3.5270 no 1_565
C31 H50 3.1390 no 1_565
C33 H32 3.5631 no 1_565
C34 H53 3.1927 no 4_654
C35 H44B 3.4409 no 1_565
C37 H50 3.4396 no 2_655
C37 H52 3.3342 no 2_645
C37 H52 2.8938 no 2_655
C38 H44B 3.0982 no 1_565
C39 H44A 3.3434 no 1_565
C39 H54 3.4744 no 4_665
C40 H41 3.1710 no 1_565
C40 H44B 3.0733 no 1_565
C41 H40 3.0842 no 1_545
C41 H52 3.4166 no 2_645
C41 H52 3.1731 no 2_655
C43 H19 3.4126 no 3_465
C44 H45 3.3257 no 4_655
C45 H39 3.4250 no 4_664
C45 H44A 3.3251 no 4_654
C45 H47B 3.4787 no 4_654
C45 H47C 3.4321 no 4_654
C46 H37 3.5725 no 2_654
C46 H47C 3.5418 no 4_654
C47 H45 3.2813 no 4_655
C48 H43 3.5332 no 1_565
C49 H35 3.4477 no 3_555
C50 H31 3.0788 no 1_545
C50 H37 3.4387 no 2_644
C50 H37 3.1549 no 2_654
C51 H34C 3.5232 no 4_655
C51 H52 3.5518 no 2_655
C52 H37 3.3493 no 2_644
C52 H37 2.8953 no 2_654
C52 H41 3.4159 no 2_654
C53 H30B 3.3050 no 4_655
C53 H34A 3.3669 no 4_655
C53 H34A 3.5364 no 4_665
C53 H34C 3.3656 no 4_655
C53 H54 3.3562 no 4_665
C54 H30B 3.3714 no 1_565
C54 H39 3.5025 no 4_664
H19 F5 2.9656 no 1_565
H19 F11 2.7386 no 3_565
H19 C43 3.4126 no 3_565
H19 H43 2.7465 no 3_565
H25 F6 3.2164 no .
H25 F55 2.5443 no 1_545
H25 C17 3.4852 no 1_545
H25 H42 3.3889 no 1_545
H30A F55 2.9236 no 1_545
H30A C18 3.4070 no 1_545
H30A C21 3.0571 no 1_545
H30A C25 3.3657 no 1_545
H30A C31 3.0556 no 1_545
H30A H31 3.3661 no 1_545
H30A H34B 3.2620 no 1_545
H30B N14 3.5674 no 1_545
H30B C21 3.5388 no 1_545
H30B C31 3.5270 no 1_545
H30B C53 3.3050 no 4_654
H30B C54 3.3714 no 1_545
H30B H31 3.4510 no 1_545
H30B H34A 3.2643 no 1_545
H30B H34B 3.5635 no 1_545
H30B H53 2.5471 no 4_654
H30B H54 2.8991 no 1_545
H31 F2 3.3050 no 1_545
H31 N14 3.4879 no 1_565
H31 C28 3.5887 no 1_565
H31 C50 3.0788 no 1_565
H31 H30A 3.3661 no 1_565
H31 H30B 3.4510 no 1_565
H31 H37 2.9247 no 2_654
H31 H50 2.5162 no 1_565
H32 F6 3.5510 no .
H32 F8 3.2625 no 1_545
H32 F10 3.3326 no 1_545
H32 F55 3.5988 no .
H32 C33 3.5631 no 1_545
H32 H42 3.0371 no 1_545
H34A F2 3.4864 no 3_465
H34A F12 2.9940 no 3_465
H34A C53 3.3669 no 4_654
H34A C53 3.5364 no 4_664
H34A H30B 3.2643 no 1_565
H34A H53 3.0685 no 4_654
H34A H53 2.7372 no 4_664
H34B F3 3.4095 no 3_465
H34B F6 2.9040 no .
H34B F12 2.8748 no 3_465
H34B F55 3.1115 no 1_545
H34B H30A 3.2620 no 1_565
H34B H30B 3.5635 no 1_565
H34C F2 3.3474 no 3_465
H34C F3 3.1195 no 3_465
H34C F12 2.6370 no 3_455
H34C F12 3.2408 no 3_465
H34C F55 3.2234 no 1_545
H34C C27 3.4842 no 3_465
H34C C51 3.5232 no 4_654
H34C C53 3.3656 no 4_654
H34C H51 3.1455 no 4_654
H34C H53 2.8240 no 4_654
H35 F4 2.8237 no 3_455
H35 F4 3.5873 no 3_465
H35 F5 2.8976 no 3_455
H35 C13 3.4951 no 1_545
H35 C15 3.5877 no 1_545
H35 C49 3.4477 no 3_455
H37 F2 3.3272 no 2_635
H37 C46 3.5725 no 2_645
H37 C50 3.1549 no 2_645
H37 C50 3.4387 no 2_655
H37 C52 2.8953 no 2_645
H37 C52 3.3493 no 2_655
H37 H31 2.9247 no 2_645
H37 H50 3.2296 no 2_645
H37 H50 2.9881 no 2_655
H37 H52 2.7925 no 2_645
H37 H52 2.8014 no 2_655
H39 C45 3.4250 no 4_665
H39 C54 3.5025 no 4_665
H39 H44A 2.8368 no 1_565
H39 H45 2.7566 no 4_665
H39 H54 2.9401 no 4_665
H40 F1 3.3599 no 1_545
H40 N23 3.4369 no 1_565
H40 C29 3.5742 no 1_565
H40 C41 3.0842 no 1_565
H40 H41 2.5177 no 1_565
H40 H44A 3.4861 no 1_565
H40 H44B 3.3310 no 1_565
H40 H52 2.9660 no 2_655
H41 F1 3.3272 no 1_545
H41 N9 2.8409 no 1_545
H41 C15 3.4026 no 1_545
H41 C40 3.1710 no 1_545
H41 C52 3.4159 no 2_645
H41 H40 2.5177 no 1_545
H41 H46 3.3466 no 2_645
H41 H52 2.9617 no 2_645
H41 H52 3.2597 no 2_655
H42 F6 2.9768 no 1_565
H42 F8 2.7450 no .
H42 H25 3.3889 no 1_565
H42 H32 3.0371 no 1_565
H43 F3 3.3752 no 3_465
H43 F4 3.4439 no 3_465
H43 F11 3.1903 no 1_545
H43 C48 3.5332 no 1_545
H43 H19 2.7465 no 3_465
H44A C39 3.3434 no 1_545
H44A C45 3.3251 no 4_655
H44A H39 2.8368 no 1_545
H44A H40 3.4861 no 1_545
H44A H45 2.5876 no 4_655
H44A H47B 3.2183 no 1_545
H44B F4 2.9981 no 3_455
H44B C15 3.4693 no 1_545
H44B C35 3.4409 no 1_545
H44B C38 3.0982 no 1_545
H44B C40 3.0733 no 1_545
H44B H40 3.3310 no 1_545
H44B H47A 3.2187 no 1_545
H44B H47B 3.5414 no 1_545
H45 F7 3.2813 no 2_644
H45 C44 3.3257 no 4_654
H45 C47 3.2813 no 4_654
H45 H39 2.7566 no 4_664
H45 H44A 2.5876 no 4_654
H45 H47B 3.1830 no 4_654
H45 H47B 2.7816 no 4_664
H45 H47C 2.8920 no 4_654
H46 F1 2.7028 no 2_634
H46 F1 2.9122 no 2_644
H46 F7 2.7694 no 2_644
H46 N9 2.9109 no 2_644
H46 C22 3.4558 no 2_644
H46 C26 3.1796 no 2_644
H46 H41 3.3466 no 2_654
H46 H47C 3.1401 no 4_654
H47A F4 3.4044 no 3_455
H47A F4 3.2702 no 3_465
H47A F5 2.7905 no 3_455
H47A F7 2.9514 no 3_465
H47A F10 3.4350 no 3_465
H47A H44B 3.2187 no 1_565
H47B F1 3.4914 no 3_465
H47B F7 2.9869 no 3_465
H47B C45 3.4787 no 4_655
H47B H44A 3.2183 no 1_565
H47B H44B 3.5414 no 1_565
H47B H45 3.1830 no 4_655
H47B H45 2.7816 no 4_665
H47C F1 3.3625 no 3_465
H47C F4 3.3780 no 3_455
H47C F5 3.3914 no 3_455
H47C F7 2.5836 no 3_455
H47C F7 3.2720 no 3_465
H47C F8 3.5622 no 3_455
H47C F10 3.1312 no 3_465
H47C C26 3.5042 no 3_465
H47C C45 3.4321 no 4_655
H47C C46 3.5418 no 4_655
H47C H45 2.8920 no 4_655
H47C H46 3.1401 no 4_655
H50 F2 3.3148 no 1_545
H50 N20 2.8083 no 1_545
H50 C18 3.3561 no 1_545
H50 C31 3.1390 no 1_545
H50 C37 3.4396 no 2_644
H50 H31 2.5162 no 1_545
H50 H37 2.9881 no 2_644
H50 H37 3.2296 no 2_654
H50 H51 3.3367 no 2_644
H51 F2 2.7191 no 2_635
H51 F2 2.9355 no 2_645
H51 F12 2.7736 no 2_645
H51 N20 2.9592 no 2_645
H51 C24 3.4982 no 2_645
H51 C27 3.1947 no 2_645
H51 H34C 3.1455 no 4_655
H51 H50 3.3367 no 2_655
H52 F1 3.3911 no 2_634
H52 C37 2.8938 no 2_644
H52 C37 3.3342 no 2_654
H52 C41 3.1731 no 2_644
H52 C41 3.4166 no 2_654
H52 C51 3.5518 no 2_644
H52 H37 2.8014 no 2_644
H52 H37 2.7925 no 2_654
H52 H40 2.9660 no 2_644
H52 H41 3.2597 no 2_644
H52 H41 2.9617 no 2_654
H53 F12 3.3009 no 2_645
H53 C30 3.2681 no 4_655
H53 C34 3.1927 no 4_655
H53 H30B 2.5471 no 4_655
H53 H34A 3.0685 no 4_655
H53 H34A 2.7372 no 4_665
H53 H34C 2.8240 no 4_655
H53 H54 2.7243 no 4_665
H54 C39 3.4744 no 4_664
H54 C53 3.3562 no 4_664
H54 H30B 2.8991 no 1_565
H54 H39 2.9401 no 4_664
H54 H53 2.7243 no 4_664

loop_
_geom_torsion_atom_site_label_1
_geom_torsion_atom_site_label_2
_geom_torsion_atom_site_label_3
_geom_torsion_atom_site_label_4
_geom_torsion
_geom_torsion_publ_flag
C15 N9 C22 C26 -175.9(3) no
C15 N9 C22 C42 0.3(4) no
C22 N9 C15 C13 0.1(4) no
C22 N9 C15 C40 179.5(3) no
C21 N14 C28 C50 64.1(4) no
C21 N14 C28 C54 -117.2(3) no
C28 N14 C21 C25 -173.4(3) no
C28 N14 C21 C31 6.6(5) no
C21 N14 C30 C34 75.2(4) no
C30 N14 C21 C25 6.4(5) no
C30 N14 C21 C31 -173.6(3) no
C28 N14 C30 C34 -105.0(3) no
C30 N14 C28 C50 -115.7(3) no
C30 N14 C28 C54 62.9(4) no
C18 N20 C24 C19 0.4(5) no
C18 N20 C24 C27 175.5(3) no
C24 N20 C18 C17 -0.5(4) no
C24 N20 C18 C31 -179.1(3) no
C29 N23 C38 C35 174.0(3) no
C29 N23 C38 C40 -8.6(5) no
C38 N23 C29 C39 117.5(3) no
C38 N23 C29 C41 -63.7(4) no
C29 N23 C44 C47 105.2(3) no
C44 N23 C29 C39 -60.9(4) no
C44 N23 C29 C41 118.0(3) no
C38 N23 C44 C47 -73.0(4) no
C44 N23 C38 C35 -7.8(5) no
C44 N23 C38 C40 169.7(3) no
C15 C13 C43 C35 -0.3(4) no
C43 C13 C15 N9 179.0(3) no
C43 C13 C15 C40 -0.4(4) no
C15 C13 C48 C36 -178.4(3) no
C15 C13 C48 C42 -0.6(5) no
C48 C13 C15 N9 0.0(4) no
C48 C13 C15 C40 -179.4(3) no
C43 C13 C48 C36 2.8(5) no
C43 C13 C48 C42 -179.5(3) no
C48 C13 C43 C35 178.6(3) no
N9 C15 C40 C38 -176.9(3) no
C13 C15 C40 C38 2.5(4) no
C18 C17 C32 C25 1.5(4) no
C32 C17 C18 N20 -179.6(3) no
C32 C17 C18 C31 -1.0(4) no
C18 C17 C33 C19 -1.1(4) no
C18 C17 C33 C49 -179.6(3) no
C33 C17 C18 N20 0.8(4) no
C33 C17 C18 C31 179.4(3) no
C32 C17 C33 C19 179.3(3) no
C32 C17 C33 C49 0.8(5) no
C33 C17 C32 C25 -179.0(3) no
N20 C18 C31 C21 178.2(3) no
C17 C18 C31 C21 -0.5(4) no
C24 C19 C33 C17 1.0(4) no
C24 C19 C33 C49 179.5(3) no
C33 C19 C24 N20 -0.6(5) no
C33 C19 C24 C27 -175.6(3) no
N14 C21 C25 C32 179.1(3) no
N14 C21 C31 C18 -178.6(3) no
C25 C21 C31 C18 1.4(5) no
C31 C21 C25 C32 -0.9(5) no
N9 C22 C26 F1 -34.9(4) no
N9 C22 C26 F7 84.6(3) no
N9 C22 C26 F10 -156.7(3) no
N9 C22 C42 C48 -0.8(4) no
C26 C22 C42 C48 175.2(3) no
C42 C22 C26 F1 148.6(3) no
C42 C22 C26 F7 -91.9(3) no
C42 C22 C26 F10 26.9(4) no
N20 C24 C27 F2 37.4(4) no
N20 C24 C27 F3 158.3(3) no
N20 C24 C27 F12 -83.1(4) no
C19 C24 C27 F2 -147.2(3) no
C19 C24 C27 F3 -26.3(4) no
C19 C24 C27 F12 92.4(4) no
C21 C25 C32 C17 -0.5(5) no
N14 C28 C50 C52 179.0(3) no
N14 C28 C54 C45 -179.2(3) no
C50 C28 C54 C45 -0.5(5) no
C54 C28 C50 C52 0.3(5) no
N23 C29 C39 C53 178.0(3) no
N23 C29 C41 C37 -179.0(3) no
C39 C29 C41 C37 -0.2(5) no
C41 C29 C39 C53 -0.9(5) no
C17 C33 C49 F4 176.2(3) no
C17 C33 C49 F5 57.0(4) no
C17 C33 C49 F8 -63.4(4) no
C19 C33 C49 F4 -2.3(4) no
C19 C33 C49 F5 -121.6(3) no
C19 C33 C49 F8 118.1(3) no
C38 C35 C43 C13 -1.1(5) no
C43 C35 C38 N23 -179.3(3) no
C43 C35 C38 C40 3.1(5) no
F6 C36 C48 C13 -57.1(4) no
F6 C36 C48 C42 125.1(3) no
F11 C36 C48 C13 62.6(4) no
F11 C36 C48 C42 -115.2(3) no
F55 C36 C48 C13 -176.7(3) no
F55 C36 C48 C42 5.5(4) no
C41 C37 C51 C53 2.8(5) no
C51 C37 C41 C29 -0.8(5) no
N23 C38 C40 C15 178.7(3) no
C35 C38 C40 C15 -3.8(5) no
C29 C39 C53 C51 2.7(5) no
C22 C42 C48 C13 1.0(5) no
C22 C42 C48 C36 178.7(3) no
C46 C45 C54 C28 0.2(6) no
C54 C45 C46 C52 0.3(6) no
C45 C46 C52 C50 -0.5(5) no
C28 C50 C52 C46 0.3(5) no
C37 C51 C53 C39 -3.7(6) no
